data_4307420
loop_
_publ_author_name
'Sacramento Ferrer'
'Elena Aznar'
'Francesc Lloret'
'Alfonso Casti\~neiras'
'Malva Liu-Gonz\'alez'
'Joaqu\'in Borr\'as'

_publ_section_title
;
One-Dimensional Metal-Organic Framework with Unprecedented Heptanuclear
Copper Units
;
_journal_name_full 'Inorganic Chemistry'
_journal_page_first 372
_journal_page_last 374
_journal_paper_doi 10.1021/ic0619106
_journal_volume 46
_journal_year 2007
_chemical_formula_sum 'C32 H65 Cl4 Cu7 N36 O24'
_chemical_formula_weight 1924.78
_chemical_name_systematic
; 
 ? 
;
_space_group_IT_number 63
_symmetry_cell_setting orthorhombic
_symmetry_space_group_name_Hall '-C 2c 2'
_symmetry_space_group_name_H-M 'C m c m'
_atom_sites_solution_hydrogens mixed
_atom_sites_solution_primary direct
_atom_sites_solution_secondary difmap
_audit_creation_method SHELXL-97
_cell_angle_alpha 90.00
_cell_angle_beta 90.00
_cell_angle_gamma 90.00
_cell_formula_units_Z 4
_cell_length_a 15.961(4)
_cell_length_b 13.884(4)
_cell_length_c 27.976(6)
_cell_measurement_reflns_used 3152
_cell_measurement_temperature 120(2)
_cell_measurement_theta_max 74.50
_cell_measurement_theta_min 0.88
_cell_volume 6200(3)
_computing_cell_refinement 'HKL Scalepack (Otwinowski & Minor 1997)'
_computing_data_collection 'Collect (Nonius BV, 1997-2000)'
_computing_data_reduction 'HKL Denzo and Scalepack (Otwinowski & Minor 1997)'
_computing_molecular_graphics 'PLATON (Spek, 2004)'
_computing_publication_material 'SHELXL-97 (Sheldrick, 1997)'
_computing_structure_refinement 'SHELXL-97 (Sheldrick, 1997)'
_computing_structure_solution 'SHELXS-97 (Sheldrick, 1990)'
_diffrn_ambient_temperature 120(2)
_diffrn_detector_area_resol_mean 14
_diffrn_measured_fraction_theta_full 0.995
_diffrn_measured_fraction_theta_max 0.995
_diffrn_measurement_device_type 'Bruker-Nonius KappaCCD2000'
_diffrn_measurement_method CCD
_diffrn_radiation_monochromator 'graded mirror'
_diffrn_radiation_source 'Rotating Anode'
_diffrn_radiation_type CuK\a
_diffrn_radiation_wavelength 1.54184
_diffrn_reflns_av_R_equivalents 0.0910
_diffrn_reflns_av_sigmaI/netI 0.0379
_diffrn_reflns_limit_h_max 18
_diffrn_reflns_limit_h_min 0
_diffrn_reflns_limit_k_max 0
_diffrn_reflns_limit_k_min -16
_diffrn_reflns_limit_l_max 32
_diffrn_reflns_limit_l_min 0
_diffrn_reflns_number 21518
_diffrn_reflns_theta_full 89.37
_diffrn_reflns_theta_max 67.37
_diffrn_reflns_theta_min 3.16
_exptl_absorpt_coefficient_mu 5.142
_exptl_absorpt_correction_T_max 0.8610
_exptl_absorpt_correction_T_min 0.4580
_exptl_absorpt_correction_type gaussian
_exptl_crystal_colour green
_exptl_crystal_density_diffrn 2.062
_exptl_crystal_density_method 'not measured'
_exptl_crystal_description prism
_exptl_crystal_F_000 3888
_exptl_crystal_size_max 0.18
_exptl_crystal_size_mid 0.10
_exptl_crystal_size_min 0.03
_refine_diff_density_max 1.887
_refine_diff_density_min -2.699
_refine_diff_density_rms 0.108
_refine_ls_extinction_method none
_refine_ls_goodness_of_fit_ref 1.022
_refine_ls_hydrogen_treatment constr
_refine_ls_matrix_type full
_refine_ls_number_parameters 250
_refine_ls_number_reflns 2854
_refine_ls_number_restraints 0
_refine_ls_restrained_S_all 1.022
_refine_ls_R_factor_all 0.0556
_refine_ls_R_factor_gt 0.0550
_refine_ls_shift/su_max 0.000
_refine_ls_shift/su_mean 0.002
_refine_ls_structure_factor_coef Fsqd
_refine_ls_weighting_details 'calc w=1/[\s^2^(Fo^2^)+(0.0975P)^2^+26.2090P] where P=(Fo^2^+2Fc^2^)/3'
_refine_ls_weighting_scheme calc
_refine_ls_wR_factor_gt 0.1709
_refine_ls_wR_factor_ref 0.1714
_reflns_number_gt 2381
_reflns_number_total 2854
_reflns_threshold_expression >2sigma(I)
_cod_data_source_file ic0619106si20061006_094744.cif
_cod_data_source_block 05acsf01
_cod_depositor_comments
;
The following automatic conversions were performed:
'_symmetry_cell_setting' value 'Orthorhombic' changed to 'orthorhombic'
according to '/home/saulius/struct/CIF-dictionaries/cif_core.dic'
dictionary named 'cif_core.dic' version 2.4.1 from 2010-06-29.

Automatic conversion script
Id: cif_fix_enum 1527 2010-12-29 10:47:43Z saulius 
;
_cod_database_code 4307420

loop_
_symmetry_equiv_pos_as_xyz
'x, y, z'
'-x, -y, z+1/2'
'x, -y, -z'
'-x, y, -z+1/2'
'x+1/2, y+1/2, z'
'-x+1/2, -y+1/2, z+1/2'
'x+1/2, -y+1/2, -z'
'-x+1/2, y+1/2, -z+1/2'
'-x, -y, -z'
'x, y, -z-1/2'
'-x, y, z'
'x, -y, z-1/2'
'-x+1/2, -y+1/2, -z'
'x+1/2, y+1/2, -z-1/2'
'-x+1/2, y+1/2, z'
'x+1/2, -y+1/2, z-1/2'

loop_
_atom_site_label
_atom_site_type_symbol
_atom_site_fract_x
_atom_site_fract_y
_atom_site_fract_z
_atom_site_U_iso_or_equiv
_atom_site_adp_type
_atom_site_occupancy
_atom_site_symmetry_multiplicity
_atom_site_calc_flag
_atom_site_refinement_flags
_atom_site_disorder_assembly
_atom_site_disorder_group
Cu1 Cu 0.0000 -0.16557(8) -0.04001(5) 0.0489(4) Uani 1 2 d S . .
Cu2 Cu 0.10349(5) -0.08246(6) 0.05337(3) 0.0420(3) Uani 1 1 d . . .
Cu3 Cu 0.0000 0.03080(16) 0.2500 0.0635(6) Uani 1 4 d S . .
Cl1 Cl 0.0000 -0.34328(16) 0.00118(12) 0.0674(7) Uani 1 2 d S . .
Cl2 Cl -0.1156(3) 0.1420(3) 0.2500 0.1094(11) Uani 1 2 d S . .
O1 O 0.0000 -0.0842(3) 0.0172(2) 0.0430(12) Uani 1 2 d S . .
H1 H 0.0000 -0.0001 0.0000 0.052 Uiso 1 4 d SR . .
O2 O 0.0978(3) -0.2350(3) 0.0880(2) 0.0609(13) Uani 1 1 d . . .
H2A H 0.1030 -0.2428 0.1215 0.073 Uiso 1 1 d R . .
H2B H 0.0332 -0.2294 0.0811 0.073 Uiso 1 1 d R . .
O3 O 0.0598(8) -0.1089(8) 0.2500 0.114(3) Uani 1 2 d S . .
O17 O 0.2127(3) -0.0531(4) 0.08606(17) 0.0584(11) Uani 1 1 d . . .
N11 N 0.0000 0.0180(5) 0.1800(2) 0.0479(16) Uani 1 2 d S . .
N12 N 0.0448(3) -0.0274(3) 0.10729(18) 0.0446(11) Uani 1 1 d . . .
N14 N 0.1480(4) 0.0066(5) 0.1637(3) 0.0701(16) Uani 1 1 d . . .
N19 N 0.3071(3) -0.1098(4) 0.0173(3) 0.0676(16) Uani 1 1 d . . .
N21 N 0.1630(3) -0.1236(3) -0.0030(2) 0.0465(11) Uani 1 1 d . . .
N22 N 0.2569(5) -0.1732(4) -0.0569(2) 0.0745(18) Uani 1 1 d . . .
N24 N 0.1189(4) -0.1586(3) -0.0425(2) 0.0530(13) Uani 1 1 d . . .
N25 N 0.1562(7) -0.2301(5) -0.1163(3) 0.102(3) Uani 1 1 d . . .
H25 H 0.1943 -0.2492 -0.1347 0.122 Uiso 1 1 d R . .
N27 N 0.0000 -0.2248(5) -0.1065(2) 0.0374(13) Uani 1 2 d S . .
N28 N -0.0407(5) -0.3045(8) -0.1750(4) 0.113(3) Uani 1 1 d . . .
C13 C 0.0671(4) -0.0004(5) 0.1520(2) 0.0487(13) Uani 1 1 d . . .
C15 C 0.2110(6) -0.0110(8) 0.1319(4) 0.091(2) Uani 1 1 d . . .
C16 C 0.2935(7) 0.0154(9) 0.1509(4) 0.112(3) Uani 1 1 d . . .
H16A H 0.2953 0.0837 0.1561 0.168 Uiso 1 1 d R . .
H16B H 0.3385 -0.0030 0.1300 0.168 Uiso 1 1 d R . .
H16C H 0.2994 -0.0175 0.1809 0.168 Uiso 1 1 d R . .
C17 C 0.2966(6) -0.0687(7) 0.0678(4) 0.086(2) Uani 1 1 d . . .
C18 C 0.3714(6) -0.0393(8) 0.0969(4) 0.102(3) Uani 1 1 d . . .
H18A H 0.4152 -0.0188 0.0757 0.153 Uiso 1 1 d R . .
H18B H 0.3907 -0.0925 0.1158 0.153 Uiso 1 1 d R . .
H18C H 0.3561 0.0131 0.1176 0.153 Uiso 1 1 d R . .
C20 C 0.2452(4) -0.1347(4) -0.0127(3) 0.0544(16) Uani 1 1 d . . .
C23 C 0.1799(6) -0.1870(5) -0.0730(2) 0.066(2) Uani 1 1 d . . .
C26 C -0.0558(7) -0.2496(7) -0.1294(4) 0.095(3) Uani 1 1 d . . .
O4 O 0.0700(10) -0.2391(10) 0.1795(4) 0.217(5) Uani 1 1 d . . .
O5 O 0.2851(18) -0.101(2) 0.2500 0.291(12) Uani 1 2 d S . .
O6 O 0.2378(9) -0.2079(10) 0.1784(5) 0.198(5) Uani 1 1 d . . .
O7 O 0.0000 -0.4351(14) 0.1822(9) 0.208(9) Uani 1 2 d S . .

loop_
_atom_site_aniso_label
_atom_site_aniso_U_11
_atom_site_aniso_U_22
_atom_site_aniso_U_33
_atom_site_aniso_U_23
_atom_site_aniso_U_13
_atom_site_aniso_U_12
Cu1 0.0709(9) 0.0327(6) 0.0430(7) -0.0041(5) 0.000 0.000
Cu2 0.0460(6) 0.0356(5) 0.0445(6) 0.0001(3) 0.0017(3) 0.0004(3)
Cu3 0.0929(15) 0.0592(12) 0.0384(10) 0.000 0.000 0.000
Cl1 0.0432(11) 0.0430(11) 0.116(2) 0.0110(11) 0.000 0.000
Cl2 0.171(3) 0.092(2) 0.0657(17) 0.000 0.000 0.042(2)
O1 0.060(3) 0.030(2) 0.040(3) 0.0037(19) 0.000 0.000
O2 0.060(3) 0.048(2) 0.074(3) 0.014(2) 0.022(2) 0.014(2)
O3 0.139(8) 0.095(6) 0.107(7) 0.000 0.000 0.029(6)
O17 0.065(3) 0.058(3) 0.052(2) 0.002(2) -0.007(2) -0.001(2)
N11 0.054(4) 0.049(4) 0.040(3) -0.004(3) 0.000 0.000
N12 0.048(3) 0.041(2) 0.045(3) 0.0050(19) 0.001(2) 0.000(2)
N14 0.052(3) 0.075(4) 0.084(4) -0.006(3) -0.011(3) -0.005(3)
N19 0.038(3) 0.041(3) 0.123(5) 0.014(3) 0.018(3) 0.002(2)
N21 0.047(3) 0.028(2) 0.065(3) 0.0037(19) 0.009(2) 0.0039(18)
N22 0.087(4) 0.056(3) 0.080(4) 0.024(3) 0.044(3) 0.032(3)
N24 0.078(4) 0.030(2) 0.051(3) 0.0004(19) -0.001(3) -0.001(2)
N25 0.185(8) 0.067(4) 0.053(3) -0.005(3) 0.010(4) 0.050(5)
N27 0.033(3) 0.039(3) 0.040(3) -0.011(2) 0.000 0.000
N28 0.085(5) 0.141(7) 0.115(6) -0.022(6) -0.007(5) -0.004(5)
C13 0.050(3) 0.048(3) 0.048(3) 0.004(2) -0.005(3) 0.004(2)
C15 0.071(5) 0.108(6) 0.094(6) 0.006(5) -0.004(4) 0.010(5)
C16 0.104(7) 0.117(8) 0.116(8) 0.013(6) -0.026(6) 0.011(6)
C17 0.071(5) 0.071(5) 0.116(7) 0.009(5) -0.007(5) 0.011(4)
C18 0.074(5) 0.114(7) 0.118(8) -0.007(6) -0.005(5) 0.018(5)
C20 0.046(3) 0.033(3) 0.085(4) 0.012(3) 0.031(3) 0.004(2)
C23 0.117(7) 0.033(3) 0.047(3) 0.004(2) 0.014(4) 0.027(4)
C26 0.110(7) 0.080(5) 0.093(6) 0.000(5) -0.020(5) 0.001(5)
O4 0.334(14) 0.192(12) 0.125(9) -0.004(8) 0.009(10) 0.012(11)
O5 0.26(3) 0.32(3) 0.30(3) 0.000 0.000 0.08(2)
O6 0.206(12) 0.212(13) 0.177(11) 0.018(10) 0.061(9) 0.088(10)
O7 0.122(13) 0.162(15) 0.34(3) -0.049(18) 0.000 0.000

loop_
_atom_type_symbol
_atom_type_description
_atom_type_scat_dispersion_real
_atom_type_scat_dispersion_imag
_atom_type_scat_source
Cu Cu -1.9646 0.5888 'International Tables Vol C Tables 4.2.6.8 and 6.1.1.4'
Cl Cl 0.3639 0.7018 'International Tables Vol C Tables 4.2.6.8 and 6.1.1.4'
O O 0.0492 0.0322 'International Tables Vol C Tables 4.2.6.8 and 6.1.1.4'
N N 0.0311 0.0180 'International Tables Vol C Tables 4.2.6.8 and 6.1.1.4'
C C 0.0181 0.0091 'International Tables Vol C Tables 4.2.6.8 and 6.1.1.4'
H H 0.0000 0.0000 'International Tables Vol C Tables 4.2.6.8 and 6.1.1.4'

loop_
_geom_angle_atom_site_label_1
_geom_angle_atom_site_label_2
_geom_angle_atom_site_label_3
_geom_angle
_geom_angle_site_symmetry_1
_geom_angle_site_symmetry_3
_geom_angle_publ_flag
N24 Cu1 N24 172.8(3) 11 . y
N24 Cu1 O1 90.06(17) 11 . y
N24 Cu1 O1 90.06(17) . . y
N24 Cu1 N27 89.23(18) 11 . y
N24 Cu1 N27 89.23(18) . . y
O1 Cu1 N27 168.6(2) . . y
N27 Cu1 N27 0.0(3) 11 . y
N24 Cu1 Cl1 93.56(15) 11 . y
N24 Cu1 Cl1 93.56(15) . . y
O1 Cu1 Cl1 100.18(17) . . y
N27 Cu1 Cl1 91.2(2) 11 . y
N27 Cu1 Cl1 91.2(2) . . y
N24 Cu1 Cu2 120.75(18) 11 . ?
N24 Cu1 Cu2 60.79(17) . . ?
O1 Cu1 Cu2 31.94(5) . . ?
N27 Cu1 Cu2 149.96(2) 11 . ?
N27 Cu1 Cu2 149.96(2) . . ?
Cl1 Cu1 Cu2 88.96(7) . . ?
N24 Cu1 Cu2 60.79(17) 11 11 ?
N24 Cu1 Cu2 120.75(18) . 11 ?
O1 Cu1 Cu2 31.94(5) . 11 ?
N27 Cu1 Cu2 149.96(2) 11 11 ?
N27 Cu1 Cu2 149.96(2) . 11 ?
Cl1 Cu1 Cu2 88.96(7) . 11 ?
Cu2 Cu1 Cu2 60.09(4) . 11 ?
N21 Cu2 N12 173.9(2) . . y
N21 Cu2 O1 89.4(2) . . y
N12 Cu2 O1 89.9(2) . . y
N21 Cu2 O17 90.3(2) . . y
N12 Cu2 O17 89.1(2) . . y
O1 Cu2 O17 168.4(2) . . y
N21 Cu2 O2 95.16(18) . . y
N12 Cu2 O2 90.93(19) . . y
O1 Cu2 O2 99.95(19) . . y
O17 Cu2 O2 91.6(2) . . y
N21 Cu2 Cu1 59.66(17) . . ?
N12 Cu2 Cu1 120.92(16) . . ?
O1 Cu2 Cu1 32.37(15) . . ?
O17 Cu2 Cu1 149.91(15) . . ?
O2 Cu2 Cu1 89.54(15) . . ?
N21 Cu2 Cu2 119.50(17) . 11 ?
N12 Cu2 Cu2 61.03(16) . 11 ?
O1 Cu2 Cu2 31.47(15) . 11 ?
O17 Cu2 Cu2 150.13(14) . 11 ?
O2 Cu2 Cu2 87.77(12) . 11 ?
Cu1 Cu2 Cu2 59.96(2) . 11 ?
N11 Cu3 N11 169.6(5) . 10_556 y
N11 Cu3 O3 85.3(2) . . y
N11 Cu3 O3 85.3(2) 10_556 . y
N11 Cu3 O3 85.3(2) . 11 y
N11 Cu3 O3 85.3(2) 10_556 11 y
O3 Cu3 O3 52.4(7) . 11 y
N11 Cu3 Cl2 93.33(15) . 11 y
N11 Cu3 Cl2 93.33(15) 10_556 11 y
O3 Cu3 Cl2 103.7(4) . 11 y
O3 Cu3 Cl2 156.1(4) 11 11 y
N11 Cu3 Cl2 93.33(15) . . y
N11 Cu3 Cl2 93.33(15) 10_556 . y
O3 Cu3 Cl2 156.1(4) . . y
O3 Cu3 Cl2 103.7(4) 11 . y
Cl2 Cu3 Cl2 100.2(2) 11 . y
Cu2 O1 Cu2 117.1(3) . 11 y
Cu2 O1 Cu1 115.69(16) . . y
Cu2 O1 Cu1 115.69(16) 11 . y
Cu2 O1 H1 100.9 . . ?
Cu2 O1 H1 100.9 11 . ?
Cu1 O1 H1 102.7 . . ?
Cu2 O2 H2A 120.8 . . ?
Cu2 O2 H2B 84.0 . . ?
H2A O2 H2B 105.9 . . ?
C15 O17 C17 113.6(7) . . ?
C15 O17 Cu2 118.8(5) . . ?
C17 O17 Cu2 127.6(5) . . ?
C13 N11 C13 104.8(7) 11 . ?
C13 N11 Cu3 126.5(4) 11 . ?
C13 N11 Cu3 126.5(4) . . ?
C13 N12 N12 105.2(4) . 11 ?
C13 N12 Cu2 134.7(5) . . ?
N12 N12 Cu2 118.97(16) 11 . ?
C13 N14 C15 122.6(8) . . ?
C20 N19 C17 126.3(6) . . ?
C20 N21 N24 106.9(6) . . ?
C20 N21 Cu2 132.6(5) . . ?
N24 N21 Cu2 120.2(4) . . ?
C23 N22 C20 103.8(6) . . ?
C23 N24 N21 103.7(6) . . ?
C23 N24 Cu1 136.7(6) . . ?
N21 N24 Cu1 119.4(4) . . ?
C23 N25 C26 121.2(8) . 11 ?
C23 N25 H25 118.0 . . ?
C26 N25 H25 120.7 11 . ?
C26 N27 C26 101.6(13) . 11 ?
C26 N27 Cu1 129.1(6) . . ?
C26 N27 Cu1 129.1(6) 11 . ?
N28 N28 C26 99.2(5) 11 . ?
N14 C13 N11 127.6(6) . . ?
N14 C13 N12 120.0(6) . . ?
N11 C13 N12 112.4(6) . . ?
N14 C15 O17 133.0(8) . . ?
N14 C15 C16 112.4(9) . . ?
O17 C15 C16 114.5(9) . . ?
C15 C16 H16A 109.1 . . ?
C15 C16 H16B 112.7 . . ?
H16A C16 H16B 109.5 . . ?
C15 C16 H16C 106.6 . . ?
H16A C16 H16C 109.4 . . ?
H16B C16 H16C 109.5 . . ?
C15 C16 H18C 113.9 . . ?
H16A C16 H18C 96.1 . . ?
H16B C16 H18C 14.5 . . ?
H16C C16 H18C 120.9 . . ?
O17 C17 N19 118.7(7) . . ?
O17 C17 C18 120.2(9) . . ?
N19 C17 C18 121.0(8) . . ?
C17 C18 H16B 100.9 . . ?
C17 C18 H18A 108.9 . . ?
H16B C18 H18A 133.2 . . ?
C17 C18 H18B 110.2 . . ?
H16B C18 H18B 92.4 . . ?
H18A C18 H18B 109.5 . . ?
C17 C18 H18C 109.3 . . ?
H16B C18 H18C 24.4 . . ?
H18A C18 H18C 109.5 . . ?
H18B C18 H18C 109.5 . . ?
N22 C20 N21 111.1(7) . . ?
N22 C20 N19 124.7(6) . . ?
N21 C20 N19 124.2(6) . . ?
N22 C23 N24 114.4(7) . . ?
N22 C23 N25 127.2(8) . . ?
N24 C23 N25 118.3(9) . . ?
N27 C26 N28 120.0(10) . . ?
N27 C26 N25 125.0(9) . 11 ?
N28 C26 N25 115.0(7) . 11 ?

loop_
_geom_bond_atom_site_label_1
_geom_bond_atom_site_label_2
_geom_bond_distance
_geom_bond_site_symmetry_2
_geom_bond_publ_flag
Cu1 N24 1.902(7) 11 y
Cu1 N24 1.902(7) . y
Cu1 O1 1.960(6) . y
Cu1 N27 2.034(6) . y
Cu1 Cl1 2.723(3) . y
Cu1 Cu2 3.2994(14) . y
Cu1 Cu2 3.2994(14) 11 y
Cu2 N21 1.928(5) . y
Cu2 N12 1.933(5) . y
Cu2 O1 1.937(3) . y
Cu2 O17 2.010(5) . y
Cu2 O2 2.330(5) . y
Cu2 Cu2 3.3037(19) 11 y
Cu3 N11 1.966(7) . y
Cu3 N11 1.966(7) 10_556 y
Cu3 O3 2.161(11) . y
Cu3 O3 2.161(11) 11 y
Cu3 Cl2 2.405(4) 11 y
Cu3 Cl2 2.405(4) . y
O1 Cu2 1.937(3) 11 y
O1 H1 1.2629 . y
O2 H2A 0.9482 . ?
O2 H2B 1.0524 . ?
O17 C15 1.410(12) . ?
O17 C17 1.450(11) . ?
N11 C13 1.351(8) 11 ?
N11 C13 1.351(8) . ?
N12 C13 1.353(8) . ?
N12 N12 1.431(10) 11 ?
N14 C13 1.336(9) . ?
N14 C15 1.364(12) . ?
N19 C20 1.340(11) . ?
N19 C17 1.534(13) . ?
N21 C20 1.349(8) . ?
N21 N24 1.398(8) . ?
N22 C23 1.321(12) . ?
N22 C20 1.361(10) . ?
N24 C23 1.352(10) . ?
N25 C23 1.404(11) . ?
N25 C26 1.667(15) 11 ?
N25 H25 0.8385 . ?
N27 C26 1.149(11) . ?
N27 C26 1.149(11) 11 ?
N28 N28 1.300(17) 11 ?
N28 C26 1.506(14) . ?
C15 C16 1.467(14) . ?
C16 H16A 0.9601 . ?
C16 H16B 0.9598 . ?
C16 H16C 0.9601 . ?
C17 C18 1.501(14) . ?
C18 H18A 0.9599 . ?
C18 H18B 0.9601 . ?
C18 H18C 0.9600 . ?
C26 N25 1.667(15) 11 ?

loop_
_geom_hbond_atom_site_label_D
_geom_hbond_atom_site_label_H
_geom_hbond_atom_site_label_A
_geom_hbond_distance_DH
_geom_hbond_distance_HA
_geom_hbond_distance_DA
_geom_hbond_angle_DHA
_geom_hbond_site_symmetry_A
O1 H1 O1 1.26 1.27 2.528(9) 179.8 9
O2 H2A O4 0.95 1.70 2.597(13) 155.6 .
O2 H2B O2 1.05 2.10 3.122(10) 163.0 11
N25 H25 O6 0.84 1.74 2.574(14) 172.1 13_545

loop_
_geom_torsion_atom_site_label_1
_geom_torsion_atom_site_label_2
_geom_torsion_atom_site_label_3
_geom_torsion_atom_site_label_4
_geom_torsion
_geom_torsion_site_symmetry_1
_geom_torsion_site_symmetry_2
_geom_torsion_site_symmetry_3
_geom_torsion_site_symmetry_4
_geom_torsion_publ_flag
N24 Cu1 Cu2 N21 -171.9(2) 11 . . . ?
N24 Cu1 Cu2 N21 -0.1(2) . . . . ?
O1 Cu1 Cu2 N21 -154.2(3) . . . . ?
N27 Cu1 Cu2 N21 4.0(4) 11 . . . ?
N27 Cu1 Cu2 N21 4.0(4) . . . . ?
Cl1 Cu1 Cu2 N21 94.54(16) . . . . ?
Cu2 Cu1 Cu2 N21 -176.06(16) 11 . . . ?
N24 Cu1 Cu2 N12 1.0(3) 11 . . . ?
N24 Cu1 Cu2 N12 172.8(2) . . . . ?
O1 Cu1 Cu2 N12 18.8(3) . . . . ?
N27 Cu1 Cu2 N12 176.9(4) 11 . . . ?
N27 Cu1 Cu2 N12 176.9(4) . . . . ?
Cl1 Cu1 Cu2 N12 -92.52(17) . . . . ?
Cu2 Cu1 Cu2 N12 -3.12(17) 11 . . . ?
N24 Cu1 Cu2 O1 -17.8(3) 11 . . . ?
N24 Cu1 Cu2 O1 154.0(3) . . . . ?
N27 Cu1 Cu2 O1 158.1(5) 11 . . . ?
N27 Cu1 Cu2 O1 158.1(5) . . . . ?
Cl1 Cu1 Cu2 O1 -111.3(3) . . . . ?
Cu2 Cu1 Cu2 O1 -21.9(3) 11 . . . ?
N24 Cu1 Cu2 O17 -175.7(3) 11 . . . ?
N24 Cu1 Cu2 O17 -3.9(3) . . . . ?
O1 Cu1 Cu2 O17 -157.9(4) . . . . ?
N27 Cu1 Cu2 O17 0.2(5) 11 . . . ?
N27 Cu1 Cu2 O17 0.2(5) . . . . ?
Cl1 Cu1 Cu2 O17 90.8(3) . . . . ?
Cu2 Cu1 Cu2 O17 -179.8(3) 11 . . . ?
N24 Cu1 Cu2 O2 91.8(2) 11 . . . ?
N24 Cu1 Cu2 O2 -96.4(2) . . . . ?
O1 Cu1 Cu2 O2 109.6(3) . . . . ?
N27 Cu1 Cu2 O2 -92.3(4) 11 . . . ?
N27 Cu1 Cu2 O2 -92.3(4) . . . . ?
Cl1 Cu1 Cu2 O2 -1.71(12) . . . . ?
Cu2 Cu1 Cu2 O2 87.69(11) 11 . . . ?
N24 Cu1 Cu2 Cu2 4.12(18) 11 . . 11 ?
N24 Cu1 Cu2 Cu2 175.94(17) . . . 11 ?
O1 Cu1 Cu2 Cu2 21.9(3) . . . 11 ?
N27 Cu1 Cu2 Cu2 -180.0(4) 11 . . 11 ?
N27 Cu1 Cu2 Cu2 -180.0(4) . . . 11 ?
Cl1 Cu1 Cu2 Cu2 -89.40(4) . . . 11 ?
N21 Cu2 O1 Cu2 163.9(3) . . . 11 ?
N12 Cu2 O1 Cu2 -22.2(3) . . . 11 ?
O17 Cu2 O1 Cu2 -107.6(10) . . . 11 ?
O2 Cu2 O1 Cu2 68.8(3) . . . 11 ?
Cu1 Cu2 O1 Cu2 141.8(4) . . . 11 ?
N21 Cu2 O1 Cu1 22.1(3) . . . . ?
N12 Cu2 O1 Cu1 -164.0(3) . . . . ?
O17 Cu2 O1 Cu1 110.6(10) . . . . ?
O2 Cu2 O1 Cu1 -73.0(3) . . . . ?
Cu2 Cu2 O1 Cu1 -141.8(4) 11 . . . ?
N24 Cu1 O1 Cu2 164.8(3) 11 . . . ?
N24 Cu1 O1 Cu2 -22.5(3) . . . . ?
N27 Cu1 O1 Cu2 -108.8(2) 11 . . . ?
N27 Cu1 O1 Cu2 -108.8(2) . . . . ?
Cl1 Cu1 O1 Cu2 71.2(2) . . . . ?
Cu2 Cu1 O1 Cu2 142.3(4) 11 . . . ?
N24 Cu1 O1 Cu2 22.5(3) 11 . . 11 ?
N24 Cu1 O1 Cu2 -164.8(3) . . . 11 ?
N27 Cu1 O1 Cu2 108.8(2) 11 . . 11 ?
N27 Cu1 O1 Cu2 108.8(2) . . . 11 ?
Cl1 Cu1 O1 Cu2 -71.2(2) . . . 11 ?
Cu2 Cu1 O1 Cu2 -142.3(4) . . . 11 ?
N21 Cu2 O17 C15 175.9(6) . . . . ?
N12 Cu2 O17 C15 2.0(6) . . . . ?
O1 Cu2 O17 C15 87.4(12) . . . . ?
O2 Cu2 O17 C15 -89.0(6) . . . . ?
Cu1 Cu2 O17 C15 179.1(5) . . . . ?
Cu2 Cu2 O17 C15 -0.6(7) 11 . . . ?
N21 Cu2 O17 C17 -3.0(6) . . . . ?
N12 Cu2 O17 C17 -176.9(6) . . . . ?
O1 Cu2 O17 C17 -91.4(12) . . . . ?
O2 Cu2 O17 C17 92.2(6) . . . . ?
Cu1 Cu2 O17 C17 0.3(8) . . . . ?
Cu2 Cu2 O17 C17 -179.4(5) 11 . . . ?
N11 Cu3 N11 C13 80.3(6) 10_556 . . 11 ?
O3 Cu3 N11 C13 106.6(7) . . . 11 ?
O3 Cu3 N11 C13 54.0(7) 11 . . 11 ?
Cl2 Cu3 N11 C13 -149.9(6) 11 . . 11 ?
Cl2 Cu3 N11 C13 -49.5(7) . . . 11 ?
N11 Cu3 N11 C13 -80.3(7) 10_556 . . . ?
O3 Cu3 N11 C13 -54.0(7) . . . . ?
O3 Cu3 N11 C13 -106.6(7) 11 . . . ?
Cl2 Cu3 N11 C13 49.5(7) 11 . . . ?
Cl2 Cu3 N11 C13 149.9(6) . . . . ?
N21 Cu2 N12 C13 -97(2) . . . . ?
O1 Cu2 N12 C13 179.0(6) . . . . ?
O17 Cu2 N12 C13 -12.5(6) . . . . ?
O2 Cu2 N12 C13 79.1(6) . . . . ?
Cu1 Cu2 N12 C13 169.1(5) . . . . ?
Cu2 Cu2 N12 C13 166.0(6) 11 . . . ?
N21 Cu2 N12 N12 97(2) . . . 11 ?
O1 Cu2 N12 N12 13.01(16) . . . 11 ?
O17 Cu2 N12 N12 -178.56(16) . . . 11 ?
O2 Cu2 N12 N12 -86.93(16) . . . 11 ?
Cu1 Cu2 N12 N12 3.08(17) . . . 11 ?
Cu2 Cu2 N12 N12 0.0 11 . . 11 ?
N12 Cu2 N21 C20 90(2) . . . . ?
O1 Cu2 N21 C20 173.5(6) . . . . ?
O17 Cu2 N21 C20 5.1(6) . . . . ?
O2 Cu2 N21 C20 -86.6(6) . . . . ?
Cu1 Cu2 N21 C20 -173.0(6) . . . . ?
Cu2 Cu2 N21 C20 -177.0(5) 11 . . . ?
N12 Cu2 N21 N24 -97(2) . . . . ?
O1 Cu2 N21 N24 -13.3(4) . . . . ?
O17 Cu2 N21 N24 178.3(4) . . . . ?
O2 Cu2 N21 N24 86.6(4) . . . . ?
Cu1 Cu2 N21 N24 0.2(3) . . . . ?
Cu2 Cu2 N21 N24 -3.8(4) 11 . . . ?
C20 N21 N24 C23 -0.6(6) . . . . ?
Cu2 N21 N24 C23 -175.4(4) . . . . ?
C20 N21 N24 Cu1 174.5(4) . . . . ?
Cu2 N21 N24 Cu1 -0.3(5) . . . . ?
N24 Cu1 N24 C23 -82(3) 11 . . . ?
O1 Cu1 N24 C23 -173.4(6) . . . . ?
N27 Cu1 N24 C23 -4.8(6) 11 . . . ?
N27 Cu1 N24 C23 -4.8(6) . . . . ?
Cl1 Cu1 N24 C23 86.4(6) . . . . ?
Cu2 Cu1 N24 C23 173.2(7) . . . . ?
Cu2 Cu1 N24 C23 177.3(5) 11 . . . ?
N24 Cu1 N24 N21 104(3) 11 . . . ?
O1 Cu1 N24 N21 13.5(4) . . . . ?
N27 Cu1 N24 N21 -177.8(4) 11 . . . ?
N27 Cu1 N24 N21 -177.8(4) . . . . ?
Cl1 Cu1 N24 N21 -86.7(4) . . . . ?
Cu2 Cu1 N24 N21 0.2(3) . . . . ?
Cu2 Cu1 N24 N21 4.2(5) 11 . . . ?
N24 Cu1 N27 C26 -7.2(9) 11 . . . ?
N24 Cu1 N27 C26 179.9(9) . . . . ?
O1 Cu1 N27 C26 -93.6(9) . . . . ?
N27 Cu1 N27 C26 0(63) 11 . . . ?
Cl1 Cu1 N27 C26 86.4(9) . . . . ?
Cu2 Cu1 N27 C26 176.4(7) . . . . ?
Cu2 Cu1 N27 C26 -3.6(12) 11 . . . ?
N24 Cu1 N27 C26 -179.9(9) 11 . . 11 ?
N24 Cu1 N27 C26 7.2(9) . . . 11 ?
O1 Cu1 N27 C26 93.6(9) . . . 11 ?
N27 Cu1 N27 C26 0(12) 11 . . 11 ?
Cl1 Cu1 N27 C26 -86.4(9) . . . 11 ?
Cu2 Cu1 N27 C26 3.6(12) . . . 11 ?
Cu2 Cu1 N27 C26 -176.4(7) 11 . . 11 ?
C15 N14 C13 N11 -177.9(8) . . . . ?
C15 N14 C13 N12 1.1(12) . . . . ?
C13 N11 C13 N14 -179.5(5) 11 . . . ?
Cu3 N11 C13 N14 -15.5(11) . . . . ?
C13 N11 C13 N12 1.5(10) 11 . . . ?
Cu3 N11 C13 N12 165.4(5) . . . . ?
N12 N12 C13 N14 179.9(5) 11 . . . ?
Cu2 N12 C13 N14 12.6(10) . . . . ?
N12 N12 C13 N11 -0.9(6) 11 . . . ?
Cu2 N12 C13 N11 -168.3(5) . . . . ?
C13 N14 C15 O17 -12.2(16) . . . . ?
C13 N14 C15 C16 171.3(8) . . . . ?
C17 O17 C15 N14 -172.2(10) . . . . ?
Cu2 O17 C15 N14 8.7(14) . . . . ?
C17 O17 C15 C16 4.2(12) . . . . ?
Cu2 O17 C15 C16 -174.8(7) . . . . ?
C15 O17 C17 N19 -177.3(7) . . . . ?
Cu2 O17 C17 N19 1.6(10) . . . . ?
C15 O17 C17 C18 -0.8(12) . . . . ?
Cu2 O17 C17 C18 178.1(7) . . . . ?
C20 N19 C17 O17 -0.7(11) . . . . ?
C20 N19 C17 C18 -177.1(8) . . . . ?
C23 N22 C20 N21 -1.4(7) . . . . ?
C23 N22 C20 N19 179.3(6) . . . . ?
N24 N21 C20 N22 1.3(7) . . . . ?
Cu2 N21 C20 N22 175.1(4) . . . . ?
N24 N21 C20 N19 -179.5(5) . . . . ?
Cu2 N21 C20 N19 -5.6(9) . . . . ?
C17 N19 C20 N22 -178.4(6) . . . . ?
C17 N19 C20 N21 2.5(10) . . . . ?
C20 N22 C23 N24 1.1(7) . . . . ?
C20 N22 C23 N25 -176.4(7) . . . . ?
N21 N24 C23 N22 -0.3(7) . . . . ?
Cu1 N24 C23 N22 -174.1(5) . . . . ?
N21 N24 C23 N25 177.4(6) . . . . ?
Cu1 N24 C23 N25 3.6(10) . . . . ?
C26 N25 C23 N22 175.3(7) 11 . . . ?
C26 N25 C23 N24 -2.1(10) 11 . . . ?
C26 N27 C26 N28 2.9(16) 11 . . . ?
Cu1 N27 C26 N28 -171.4(7) . . . . ?
C26 N27 C26 N25 -177.3(4) 11 . . 11 ?
Cu1 N27 C26 N25 8.4(15) . . . 11 ?
N28 N28 C26 N27 -1.9(10) 11 . . . ?
N28 N28 C26 N25 178.3(6) 11 . . 11 ?
